data_7057582
loop_
_publ_author_name
'Cant\'on-D\'iaz, Arelly M.'
'Mu\~noz-Flores, Blanca M.'
'Moggio, Ivana'
'Arias, Eduardo'
'De Le\'on, Arxel'
'Garc\'ia-L\'opez, Mar\'ia C.'
'Santill\'an, Rosa'
'Ochoa, Mar\'ia E.'
'Jim\'enez-P\'erez, V\'ictor M.'

_publ_section_title
;
 One-pot microwave-assisted synthesis of organotin Schiff bases: an
 optical and electrochemical study towards their effects in organic solar
 cells
;
_journal_issue 17
_journal_name_full 'New Journal of Chemistry'
_journal_page_first 14586
_journal_paper_doi 10.1039/C8NJ02998A
_journal_volume 42
_journal_year 2018
_chemical_formula_moiety 'C29 H20 N2 O4 Sn'
_chemical_formula_sum 'C29 H20 N2 O4 Sn'
_chemical_formula_weight 579.16
_space_group_crystal_system triclinic
_space_group_IT_number 2
_space_group_name_Hall '-P 1'
_space_group_name_H-M_alt 'P -1'
_symmetry_space_group_name_Hall '-P 1'
_symmetry_space_group_name_H-M 'P -1'
_atom_sites_solution_hydrogens mixed
_audit_creation_method SHELXL-2017/1
_audit_update_record
;
2017-11-29 deposited with the CCDC.
2018-07-19 downloaded from the CCDC.
;
_cell_angle_alpha 67.3730(10)
_cell_angle_beta 79.3330(10)
_cell_angle_gamma 75.1900(10)
_cell_formula_units_Z 2
_cell_length_a 10.3098(2)
_cell_length_b 10.9946(2)
_cell_length_c 12.5795(2)
_cell_measurement_reflns_used 20159
_cell_measurement_temperature 293(2)
_cell_measurement_theta_max 27.48
_cell_measurement_theta_min 2.91
_cell_measurement_wavelength 0.71073
_cell_volume 1266.41(4)
_computing_cell_refinement 'HKL Scalepack (Otwinowski & Minor 1997)'
_computing_data_collection 'Collect (Bruker AXS BV, 1997-2004)'
_computing_data_reduction 'HKL Denzo and Scalepack (Otwinowski & Minor 1997)'
_computing_molecular_graphics 'Ortep for Windows (Farrugia, 2012)'
_computing_publication_material 'WinGX publication routines (Farrugia, 2012)'
_computing_structure_refinement 'SHELXL-2017/1 (Sheldrick, 2017)'
_diffrn_ambient_temperature 293(2)
_diffrn_detector 'CCD plate'
_diffrn_detector_area_resol_mean 9
_diffrn_measured_fraction_theta_full 0.994
_diffrn_measured_fraction_theta_max 0.995
_diffrn_measurement_device '95mm CCD camera on \k-goniostat'
_diffrn_measurement_device_type KappaCCD
_diffrn_measurement_method 'CCD rotation images, thick slices'
_diffrn_orient_matrix_UB_11 -0.016355
_diffrn_orient_matrix_UB_12 0.042816
_diffrn_orient_matrix_UB_13 -0.083594
_diffrn_orient_matrix_UB_21 -0.097031
_diffrn_orient_matrix_UB_22 0.033174
_diffrn_orient_matrix_UB_23 0.022169
_diffrn_orient_matrix_UB_31 0.021892
_diffrn_orient_matrix_UB_32 0.084821
_diffrn_orient_matrix_UB_33 -0.002937
_diffrn_radiation_monochromator 'horizonally mounted graphite crystal'
_diffrn_radiation_probe x-ray
_diffrn_radiation_type MoK\a
_diffrn_radiation_wavelength 0.71073
_diffrn_reflns_av_R_equivalents 0.0293
_diffrn_reflns_av_unetI/netI 0.0203
_diffrn_reflns_Laue_measured_fraction_full 0.994
_diffrn_reflns_Laue_measured_fraction_max 0.995
_diffrn_reflns_limit_h_max 13
_diffrn_reflns_limit_h_min -12
_diffrn_reflns_limit_k_max 14
_diffrn_reflns_limit_k_min -14
_diffrn_reflns_limit_l_max 16
_diffrn_reflns_limit_l_min -16
_diffrn_reflns_number 31768
_diffrn_reflns_point_group_measured_fraction_full 0.994
_diffrn_reflns_point_group_measured_fraction_max 0.995
_diffrn_reflns_theta_full 25.242
_diffrn_reflns_theta_max 27.476
_diffrn_reflns_theta_min 3.846
_diffrn_source 'Enraf Nonius FR590'
_diffrn_standards_number 0
_exptl_absorpt_coefficient_mu 1.046
_exptl_absorpt_correction_type none
_exptl_crystal_colour 0.2
_exptl_crystal_density_diffrn 1.519
_exptl_crystal_density_meas 0.2
_exptl_crystal_density_method 'not measured'
_exptl_crystal_description 0.2
_exptl_crystal_F_000 580
_exptl_crystal_size_max 0
_exptl_crystal_size_mid 0
_exptl_crystal_size_min 0
_refine_diff_density_max 0.683
_refine_diff_density_min -0.659
_refine_diff_density_rms 0.058
_refine_ls_extinction_method none
_refine_ls_goodness_of_fit_ref 1.085
_refine_ls_hydrogen_treatment mixed
_refine_ls_matrix_type full
_refine_ls_number_constraints 0
_refine_ls_number_parameters 329
_refine_ls_number_reflns 5771
_refine_ls_number_restraints 0
_refine_ls_restrained_S_all 1.085
_refine_ls_R_factor_all 0.0318
_refine_ls_R_factor_gt 0.0274
_refine_ls_shift/su_max 0.042
_refine_ls_shift/su_mean 0.001
_refine_ls_structure_factor_coef Fsqd
_refine_ls_weighting_details 'w=1/[\s^2^(Fo^2^)+(0.0366P)^2^+0.3615P] where P=(Fo^2^+2Fc^2^)/3'
_refine_ls_weighting_scheme calc
_refine_ls_wR_factor_gt 0.0667
_refine_ls_wR_factor_ref 0.0696
_reflns_Friedel_coverage 0.000
_reflns_number_gt 5224
_reflns_number_total 5771
_reflns_threshold_expression 'I > 2\s(I)'
_cod_data_source_file c8nj02998a2.cif
_cod_data_source_block shelx_CCDC2
_cod_depositor_comments 'Adding full bibliography for 7057580--7057582.cif.'
_cod_database_code 7057582
_shelx_shelxl_version_number 2017/1
_shelx_space_group_comment
;
The symmetry employed for this shelxl refinement is uniquely defined
by the following loop, which should always be used as a source of
symmetry information in preference to the above space-group names.
They are only intended as comments.
;

loop_
_space_group_symop_operation_xyz
'x, y, z'
'-x, -y, -z'

loop_
_atom_site_label
_atom_site_type_symbol
_atom_site_fract_x
_atom_site_fract_y
_atom_site_fract_z
_atom_site_U_iso_or_equiv
_atom_site_adp_type
_atom_site_occupancy
_atom_site_site_symmetry_order
_atom_site_calc_flag
_atom_site_refinement_flags_posn
_atom_site_refinement_flags_adp
C25 C 0.1026(2) 0.4242(2) 0.16933(19) 0.0551(5) Uani 1 1 d . .
C2 C 0.43106(19) 0.4023(2) 0.3212(2) 0.0472(4) Uani 1 1 d . .
C3 C 0.5624(2) 0.3238(2) 0.3079(2) 0.0585(5) Uani 1 1 d . .
H3 H 0.596344 0.316518 0.236282 0.070 Uiso 1 1 calc R U
C4 C 0.6379(2) 0.2601(2) 0.3978(3) 0.0626(6) Uani 1 1 d . .
H4 H 0.723414 0.210219 0.386479 0.075 Uiso 1 1 calc R U
C5 C 0.5915(2) 0.2666(2) 0.5093(2) 0.0563(6) Uani 1 1 d . .
C10 C 0.4630(2) 0.34576(19) 0.5261(2) 0.0470(5) Uani 1 1 d . .
C1 C 0.38138(19) 0.41659(18) 0.42814(19) 0.0431(4) Uani 1 1 d . .
C11 C 0.25629(19) 0.49992(18) 0.44456(17) 0.0421(4) Uani 1 1 d . .
H11 H 0.234261 0.505211 0.517984 0.050 Uiso 1 1 calc R U
C12 C 0.04932(18) 0.65610(18) 0.40096(17) 0.0403(4) Uani 1 1 d . .
C17 C -0.04479(19) 0.71411(19) 0.31816(17) 0.0426(4) Uani 1 1 d . .
C16 C -0.16390(19) 0.79912(19) 0.33988(18) 0.0444(4) Uani 1 1 d . .
H16 H -0.226435 0.838679 0.285428 0.053 Uiso 1 1 calc R U
C15 C -0.18991(19) 0.82519(19) 0.44204(18) 0.0442(4) Uani 1 1 d . .
C14 C -0.0956(2) 0.7689(2) 0.5229(2) 0.0529(5) Uani 1 1 d . .
H14 H -0.112748 0.787344 0.590992 0.064 Uiso 1 1 calc R U
C13 C 0.0232(2) 0.6857(2) 0.50199(19) 0.0510(5) Uani 1 1 d . .
H13 H 0.086473 0.648993 0.555772 0.061 Uiso 1 1 calc R U
C19 C 0.2490(2) 0.7401(2) 0.06876(19) 0.0531(5) Uani 1 1 d . .
C24 C 0.3775(3) 0.7218(3) 0.0138(2) 0.0724(7) Uani 1 1 d . .
H24 H 0.429426 0.635461 0.028439 0.087 Uiso 1 1 calc R U
C23 C 0.4298(3) 0.8327(4) -0.0637(3) 0.0936(10) Uani 1 1 d . .
H23 H 0.516287 0.819808 -0.100809 0.112 Uiso 1 1 calc R U
C22 C 0.3543(4) 0.9594(4) -0.0851(3) 0.0890(9) Uani 1 1 d . .
H22 H 0.390431 1.032702 -0.135735 0.107 Uiso 1 1 calc R U
C21 C 0.2270(3) 0.9800(3) -0.0332(3) 0.0792(8) Uani 1 1 d . .
H21 H 0.175917 1.066865 -0.049144 0.095 Uiso 1 1 calc R U
C20 C 0.1733(3) 0.8709(3) 0.0435(2) 0.0621(6) Uani 1 1 d . .
H20 H 0.085866 0.885224 0.078505 0.074 Uiso 1 1 calc R U
C9 C 0.4208(2) 0.3495(2) 0.6377(2) 0.0565(5) Uani 1 1 d . .
H9 H 0.337639 0.402051 0.651041 0.068 Uiso 1 1 calc R U
C8 C 0.4994(3) 0.2774(3) 0.7279(2) 0.0687(7) Uani 1 1 d . .
H8 H 0.469060 0.282169 0.800817 0.082 Uiso 1 1 calc R U
C7 C 0.6238(3) 0.1974(3) 0.7110(3) 0.0761(9) Uani 1 1 d . .
H7 H 0.675542 0.147427 0.772726 0.091 Uiso 1 1 calc R U
C6 C 0.6697(3) 0.1924(2) 0.6037(3) 0.0698(8) Uani 1 1 d . .
H6 H 0.753448 0.139645 0.592409 0.084 Uiso 1 1 calc R U
C30 C -0.0312(3) 0.4390(3) 0.1576(2) 0.0712(7) Uani 1 1 d . .
H30 H -0.092400 0.516807 0.159518 0.085 Uiso 1 1 calc R U
C29 C -0.0752(4) 0.3358(5) 0.1427(3) 0.0964(11) Uani 1 1 d . .
H29 H -0.165490 0.345713 0.134332 0.116 Uiso 1 1 calc R U
C28 C 0.0132(6) 0.2229(5) 0.1407(4) 0.1180(15) Uani 1 1 d . .
H28 H -0.016275 0.155372 0.130241 0.142 Uiso 1 1 calc R U
C27 C 0.1444(6) 0.2069(4) 0.1536(5) 0.1321(18) Uani 1 1 d . .
H27 H 0.204606 0.128097 0.152755 0.159 Uiso 1 1 calc R U
C26 C 0.1896(4) 0.3069(3) 0.1680(3) 0.0915(10) Uani 1 1 d . .
H26 H 0.280081 0.294657 0.177004 0.110 Uiso 1 1 calc R U
C18 C -0.3226(2) 0.90673(19) 0.46645(19) 0.0460(4) Uani 1 1 d . .
N1 N 0.16667(15) 0.57106(15) 0.37046(14) 0.0402(3) Uani 1 1 d . .
O3 O -0.35261(17) 0.91374(17) 0.56636(15) 0.0636(4) Uani 1 1 d . .
O4 O -0.40057(16) 0.96382(16) 0.38653(15) 0.0590(4) Uani 1 1 d . .
O1 O 0.36502(15) 0.45837(17) 0.22950(14) 0.0600(4) Uani 1 1 d . .
O2 O -0.02040(15) 0.68590(17) 0.22180(13) 0.0575(4) Uani 1 1 d . .
Sn1 Sn 0.17139(2) 0.57592(2) 0.19592(2) 0.04590(6) Uani 1 1 d . .
H31 H -0.465(6) 0.978(6) 0.584(5) 0.20(2) Uiso 1 1 d . .

loop_
_atom_site_aniso_label
_atom_site_aniso_U_11
_atom_site_aniso_U_22
_atom_site_aniso_U_33
_atom_site_aniso_U_23
_atom_site_aniso_U_13
_atom_site_aniso_U_12
C25 0.0582(13) 0.0656(13) 0.0463(11) -0.0249(10) -0.0071(9) -0.0114(10)
C2 0.0341(9) 0.0461(10) 0.0640(12) -0.0242(9) -0.0067(9) -0.0039(8)
C3 0.0384(10) 0.0594(13) 0.0779(16) -0.0323(12) -0.0043(10) 0.0014(9)
C4 0.0388(11) 0.0509(12) 0.0985(19) -0.0298(12) -0.0141(11) 0.0010(9)
C5 0.0453(11) 0.0391(10) 0.0855(16) -0.0161(10) -0.0215(11) -0.0091(8)
C10 0.0431(10) 0.0361(9) 0.0631(12) -0.0130(9) -0.0147(9) -0.0109(8)
C1 0.0364(9) 0.0359(9) 0.0586(11) -0.0156(8) -0.0099(8) -0.0080(7)
C11 0.0399(9) 0.0412(9) 0.0470(10) -0.0169(8) -0.0053(8) -0.0086(7)
C12 0.0329(8) 0.0411(9) 0.0467(10) -0.0184(8) -0.0011(7) -0.0045(7)
C17 0.0349(9) 0.0466(10) 0.0456(10) -0.0190(8) 0.0002(7) -0.0060(7)
C16 0.0347(9) 0.0440(10) 0.0504(11) -0.0167(8) -0.0024(8) -0.0025(7)
C15 0.0383(9) 0.0391(9) 0.0550(11) -0.0206(8) 0.0023(8) -0.0061(7)
C14 0.0479(11) 0.0593(12) 0.0562(12) -0.0329(10) -0.0018(9) -0.0015(9)
C13 0.0440(10) 0.0597(12) 0.0523(11) -0.0279(10) -0.0090(9) 0.0002(9)
C19 0.0500(11) 0.0664(13) 0.0459(11) -0.0248(10) -0.0056(9) -0.0085(10)
C24 0.0599(15) 0.0839(18) 0.0691(16) -0.0307(14) 0.0058(12) -0.0103(13)
C23 0.0668(18) 0.119(3) 0.080(2) -0.0228(19) 0.0142(15) -0.0279(19)
C22 0.090(2) 0.088(2) 0.077(2) -0.0045(16) -0.0117(17) -0.0350(19)
C21 0.087(2) 0.0665(16) 0.0730(17) -0.0082(13) -0.0218(15) -0.0135(15)
C20 0.0603(14) 0.0656(14) 0.0569(13) -0.0204(11) -0.0110(11) -0.0055(11)
C9 0.0582(13) 0.0472(11) 0.0662(14) -0.0132(10) -0.0217(11) -0.0142(10)
C8 0.0812(18) 0.0578(13) 0.0698(16) -0.0103(12) -0.0307(14) -0.0214(13)
C7 0.0805(19) 0.0560(14) 0.093(2) -0.0075(13) -0.0506(17) -0.0156(13)
C6 0.0559(14) 0.0468(12) 0.107(2) -0.0172(13) -0.0400(14) -0.0039(10)
C30 0.0625(15) 0.0952(19) 0.0654(15) -0.0367(14) -0.0008(12) -0.0231(14)
C29 0.090(2) 0.145(3) 0.083(2) -0.052(2) -0.0010(18) -0.059(2)
C28 0.157(4) 0.108(3) 0.126(3) -0.062(3) -0.025(3) -0.049(3)
C27 0.162(5) 0.101(3) 0.176(5) -0.089(3) -0.068(4) -0.001(3)
C26 0.093(2) 0.086(2) 0.121(3) -0.068(2) -0.034(2) 0.0056(17)
C18 0.0412(10) 0.0391(9) 0.0576(12) -0.0229(9) 0.0030(9) -0.0046(8)
N1 0.0328(7) 0.0428(8) 0.0458(8) -0.0191(7) -0.0032(6) -0.0041(6)
O3 0.0541(9) 0.0673(10) 0.0677(10) -0.0379(8) 0.0014(8) 0.0073(8)
O4 0.0467(8) 0.0557(9) 0.0703(10) -0.0292(8) -0.0046(7) 0.0067(7)
O1 0.0415(8) 0.0756(10) 0.0622(9) -0.0357(8) -0.0090(7) 0.0096(7)
O2 0.0406(7) 0.0791(10) 0.0524(8) -0.0351(8) -0.0099(6) 0.0111(7)
Sn1 0.03714(8) 0.05432(10) 0.04707(9) -0.02502(7) -0.00382(6) 0.00012(6)

loop_
_geom_angle_atom_site_label_1
_geom_angle_atom_site_label_2
_geom_angle_atom_site_label_3
_geom_angle
C26 C25 C30 118.4(3)
C26 C25 Sn1 120.8(2)
C30 C25 Sn1 120.7(2)
O1 C2 C1 124.08(18)
O1 C2 C3 116.2(2)
C1 C2 C3 119.7(2)
C4 C3 C2 120.8(2)
C4 C3 H3 119.6
C2 C3 H3 119.6
C3 C4 C5 122.2(2)
C3 C4 H4 118.9
C5 C4 H4 118.9
C6 C5 C10 119.9(3)
C6 C5 C4 121.0(2)
C10 C5 C4 119.1(2)
C9 C10 C5 117.3(2)
C9 C10 C1 123.9(2)
C5 C10 C1 118.8(2)
C2 C1 C11 122.33(18)
C2 C1 C10 119.32(18)
C11 C1 C10 118.33(19)
N1 C11 C1 128.90(19)
N1 C11 H11 115.6
C1 C11 H11 115.6
C13 C12 C17 119.82(17)
C13 C12 N1 125.75(18)
C17 C12 N1 114.43(16)
O2 C17 C16 120.97(18)
O2 C17 C12 120.01(17)
C16 C17 C12 119.02(18)
C15 C16 C17 120.51(19)
C15 C16 H16 119.7
C17 C16 H16 119.7
C16 C15 C14 120.17(18)
C16 C15 C18 118.89(19)
C14 C15 C18 120.83(19)
C13 C14 C15 119.88(19)
C13 C14 H14 120.1
C15 C14 H14 120.1
C14 C13 C12 120.6(2)
C14 C13 H13 119.7
C12 C13 H13 119.7
C24 C19 C20 118.3(2)
C24 C19 Sn1 121.34(19)
C20 C19 Sn1 120.27(18)
C19 C24 C23 120.3(3)
C19 C24 H24 119.9
C23 C24 H24 119.9
C22 C23 C24 120.1(3)
C22 C23 H23 120.0
C24 C23 H23 120.0
C21 C22 C23 120.8(3)
C21 C22 H22 119.6
C23 C22 H22 119.6
C22 C21 C20 119.8(3)
C22 C21 H21 120.1
C20 C21 H21 120.1
C21 C20 C19 120.7(3)
C21 C20 H20 119.6
C19 C20 H20 119.6
C8 C9 C10 121.6(3)
C8 C9 H9 119.2
C10 C9 H9 119.2
C9 C8 C7 120.6(3)
C9 C8 H8 119.7
C7 C8 H8 119.7
C6 C7 C8 119.8(2)
C6 C7 H7 120.1
C8 C7 H7 120.1
C7 C6 C5 120.8(3)
C7 C6 H6 119.6
C5 C6 H6 119.6
C25 C30 C29 119.8(3)
C25 C30 H30 120.1
C29 C30 H30 120.1
C28 C29 C30 120.1(4)
C28 C29 H29 119.9
C30 C29 H29 119.9
C29 C28 C27 120.5(4)
C29 C28 H28 119.8
C27 C28 H28 119.8
C28 C27 C26 120.3(4)
C28 C27 H27 119.8
C26 C27 H27 119.8
C25 C26 C27 120.9(4)
C25 C26 H26 119.6
C27 C26 H26 119.6
O3 C18 O4 123.60(18)
O3 C18 C15 118.25(19)
O4 C18 C15 118.14(19)
C11 N1 C12 120.76(17)
C11 N1 Sn1 127.40(13)
C12 N1 Sn1 111.83(12)
C18 O3 H31 116(3)
C2 O1 Sn1 134.20(14)
C17 O2 Sn1 115.21(12)
O2 Sn1 O1 160.06(6)
O2 Sn1 C19 96.12(8)
O1 Sn1 C19 92.49(8)
O2 Sn1 C25 94.99(8)
O1 Sn1 C25 93.88(8)
C19 Sn1 C25 127.69(8)
O2 Sn1 N1 77.61(6)
O1 Sn1 N1 82.48(6)
C19 Sn1 N1 112.82(7)
C25 Sn1 N1 119.48(7)

loop_
_geom_bond_atom_site_label_1
_geom_bond_atom_site_label_2
_geom_bond_distance
C25 C26 1.374(4)
C25 C30 1.376(4)
C25 Sn1 2.126(2)
C2 O1 1.305(3)
C2 C1 1.402(3)
C2 C3 1.427(3)
C3 C4 1.347(4)
C3 H3 0.9300
C4 C5 1.418(4)
C4 H4 0.9300
C5 C6 1.414(3)
C5 C10 1.416(3)
C10 C9 1.404(3)
C10 C1 1.464(3)
C1 C11 1.410(3)
C11 N1 1.313(2)
C11 H11 0.9300
C12 C13 1.393(3)
C12 C17 1.407(3)
C12 N1 1.418(2)
C17 O2 1.329(2)
C17 C16 1.394(3)
C16 C15 1.386(3)
C16 H16 0.9300
C15 C14 1.392(3)
C15 C18 1.483(3)
C14 C13 1.378(3)
C14 H14 0.9300
C13 H13 0.9300
C19 C24 1.380(3)
C19 C20 1.395(3)
C19 Sn1 2.121(2)
C24 C23 1.398(4)
C24 H24 0.9300
C23 C22 1.361(5)
C23 H23 0.9300
C22 C21 1.358(5)
C22 H22 0.9300
C21 C20 1.388(4)
C21 H21 0.9300
C20 H20 0.9300
C9 C8 1.376(3)
C9 H9 0.9300
C8 C7 1.388(4)
C8 H8 0.9300
C7 C6 1.363(4)
C7 H7 0.9300
C6 H6 0.9300
C30 C29 1.410(5)
C30 H30 0.9300
C29 C28 1.345(6)
C29 H29 0.9300
C28 C27 1.351(7)
C28 H28 0.9300
C27 C26 1.380(5)
C27 H27 0.9300
C26 H26 0.9300
C18 O3 1.265(3)
C18 O4 1.268(3)
N1 Sn1 2.1674(16)
O3 H31 1.22(6)
O1 Sn1 2.0994(15)
O2 Sn1 2.0785(14)

loop_
_geom_torsion_atom_site_label_1
_geom_torsion_atom_site_label_2
_geom_torsion_atom_site_label_3
_geom_torsion_atom_site_label_4
_geom_torsion
O1 C2 C3 C4 -179.0(2)
C1 C2 C3 C4 1.9(3)
C2 C3 C4 C5 0.4(4)
C3 C4 C5 C6 176.3(2)
C3 C4 C5 C10 -1.9(3)
C6 C5 C10 C9 1.8(3)
C4 C5 C10 C9 -179.98(19)
C6 C5 C10 C1 -177.19(18)
C4 C5 C10 C1 1.0(3)
O1 C2 C1 C11 -3.3(3)
C3 C2 C1 C11 175.68(19)
O1 C2 C1 C10 178.30(19)
C3 C2 C1 C10 -2.7(3)
C9 C10 C1 C2 -177.71(19)
C5 C10 C1 C2 1.2(3)
C9 C10 C1 C11 3.9(3)
C5 C10 C1 C11 -177.19(17)
C2 C1 C11 N1 2.5(3)
C10 C1 C11 N1 -179.16(18)
C13 C12 C17 O2 -179.85(19)
N1 C12 C17 O2 0.9(3)
C13 C12 C17 C16 -0.9(3)
N1 C12 C17 C16 179.83(17)
O2 C17 C16 C15 178.35(19)
C12 C17 C16 C15 -0.6(3)
C17 C16 C15 C14 1.4(3)
C17 C16 C15 C18 -174.86(18)
C16 C15 C14 C13 -0.8(3)
C18 C15 C14 C13 175.5(2)
C15 C14 C13 C12 -0.7(3)
C17 C12 C13 C14 1.5(3)
N1 C12 C13 C14 -179.2(2)
C20 C19 C24 C23 0.9(4)
Sn1 C19 C24 C23 -175.5(2)
C19 C24 C23 C22 0.3(5)
C24 C23 C22 C21 -1.1(6)
C23 C22 C21 C20 0.8(5)
C22 C21 C20 C19 0.4(4)
C24 C19 C20 C21 -1.2(4)
Sn1 C19 C20 C21 175.2(2)
C5 C10 C9 C8 -1.2(3)
C1 C10 C9 C8 177.7(2)
C10 C9 C8 C7 -0.3(4)
C9 C8 C7 C6 1.4(4)
C8 C7 C6 C5 -0.8(4)
C10 C5 C6 C7 -0.9(3)
C4 C5 C6 C7 -179.0(2)
C26 C25 C30 C29 -1.1(4)
Sn1 C25 C30 C29 -178.5(2)
C25 C30 C29 C28 0.4(5)
C30 C29 C28 C27 0.5(7)
C29 C28 C27 C26 -0.6(8)
C30 C25 C26 C27 1.0(5)
Sn1 C25 C26 C27 178.4(3)
C28 C27 C26 C25 -0.1(7)
C16 C15 C18 O3 170.03(19)
C14 C15 C18 O3 -6.3(3)
C16 C15 C18 O4 -8.8(3)
C14 C15 C18 O4 174.9(2)
C1 C11 N1 C12 -176.06(18)
C1 C11 N1 Sn1 4.8(3)
C13 C12 N1 C11 7.7(3)
C17 C12 N1 C11 -173.10(17)
C13 C12 N1 Sn1 -173.05(17)
C17 C12 N1 Sn1 6.2(2)
C1 C2 O1 Sn1 -3.6(3)
C3 C2 O1 Sn1 177.34(16)
C16 C17 O2 Sn1 173.11(15)
C12 C17 O2 Sn1 -7.9(2)
